data_1557198
loop_
_publ_author_name
'Baron, V.'
'Gillon, B.'
'Kahn, O.'
'Rundlof, H.'
'Tellgren, R.'

_publ_section_title
;
 Low-Temperature Neutron and X-Ray Diffraction Studies on
 Mn(cth)Cu(oxpn)(CF3SO3)2: (cth) =
 (+-)-5,7,7,12,14,14-Hexamethyl-1,4,8,11-tetraazacyclotetradecane; (oxpn)
 = N,N'-Bis(3-aminopropyl)oxamide
;
_journal_name_full 'Acta Chemica Scandinavica'
_journal_page_first 683
_journal_page_last 688
_journal_paper_doi 10.3891/acta.chem.scand.51-0683
_journal_volume 51
_journal_year 1997
_chemical_formula_sum 'C26 H52 Cu F6 Mn N8 O8 S2'
_chemical_formula_weight 901.342
_chemical_name_common Mn(cth)Cu(oxpn)(CF3SO3)2
_space_group_IT_number 14
_space_group_name_Hall '-P 2yab'
_space_group_name_H-M_alt 'P 1 21/a 1'
_symmetry_cell_setting monoclinic
_symmetry_Int_Tables_number 14
_symmetry_space_group_name_Hall '-P 2yab'
_symmetry_space_group_name_H-M 'P 1 21/a 1'
_cell_angle_alpha 90.
_cell_angle_beta 104.97(2)
_cell_angle_gamma 90.
_cell_formula_units_Z 4
_cell_length_a 17.525(3)
_cell_length_b 17.955(4)
_cell_length_c 12.804(2)
_cell_volume 3892.2(13)
_diffrn_ambient_temperature 25
_diffrn_radiation_probe x-ray
_diffrn_radiation_type MoK\a
_diffrn_radiation_wavelength 0.71069
_exptl_absorpt_coefficient_mu 0.9005
_exptl_crystal_density_diffrn 1.54
_refine_ls_goodness_of_fit_ref 3.6
_refine_ls_number_parameters 483
_refine_ls_number_reflns 5199
_refine_ls_R_factor_gt 0.057
_refine_ls_wR_factor_gt 0.072
_cod_data_source_file Acta-Chem-Scand-1997-51-683.cif
_cod_data_source_block 1
_cod_depositor_comments 'Changed F10 into F6 and changed the formula weight'
_cod_original_sg_symbol_H-M 'P 21/a'
_cod_database_code 1557198

loop_
_space_group_symop_id
_space_group_symop_operation_xyz
1 x,y,z
2 1/2-x,1/2+y,-z
3 -x,-y,-z
4 1/2+x,1/2-y,z

loop_
_atom_site_label
_atom_site_type_symbol
_atom_site_thermal_displace_type
_atom_site_fract_x
_atom_site_fract_y
_atom_site_fract_z
_atom_site_occupancy
_atom_site_U_iso_or_equiv
_atom_site_calc_flag
_atom_site_refinement_flags
_atom_site_disorder_assembly
_atom_site_disorder_group
Cu Cu Uiso 0.36905(4) 0.17044(4) 0.07993(5) 1.000 0.0104(4) . . . .
Mn Mn Uiso 0.39299(5) 0.26529(5) -0.31470(6) 1.000 0.0101(4) . . . .
S1 S Uiso 0.85342(9) 0.54881(8) 0.22700(10) 1.000 0.0175(8) . . . .
S2 S Uiso 0.41100(10) 0.33568(9) 0.30420(10) 1.000 0.0208(8) . . . .
O1 O Uiso 0.3055(2) 0.2355(2) -0.2294(3) 1.000 0.0114(13) . . . .
O2 O Uiso 0.4645(2) 0.2355(2) -0.1565(3) 1.000 0.015(3) . . . .
N1 N Uiso 0.2984(3) 0.1928(3) -0.0600(4) 1.000 0.013(3) . . . .
N2 N Uiso 0.4514(3) 0.1884(3) 0.0075(3) 1.000 0.014(3) . . . .
N3 N Uiso 0.4446(3) 0.1364(3) 0.2189(4) 1.000 0.015(3) . . . .
N4 N Uiso 0.2818(3) 0.1657(3) 0.1551(4) 1.000 0.015(3) . . . .
N5 N Uiso 0.4918(3) 0.3105(3) -0.3811(3) 1.000 0.013(3) . . . .
N6 N Uiso 0.4341(3) 0.1572(3) -0.3748(3) 1.000 0.010(3) . . . .
N7 N Uiso 0.3536(3) 0.3861(3) -0.3109(4) 1.000 0.013(3) . . . .
N8 N Uiso 0.2998(3) 0.2697(3) -0.4738(3) 1.000 0.011(3) . . . .
F11 F Uiso 0.7313(7) 0.5349(4) 0.0519(9) 0.500 0.020(5) . . . .
F12 F Uiso 0.8296(8) 0.6323(7) 0.0635(9) 0.500 0.038(8) . . . .
F13 F Uiso 0.8300(3) 0.4997(3) 0.0282(3) 1.000 0.066(4) . . . .
F14 F Uiso 0.7266(6) 0.5733(6) 0.0759(9) 0.500 0.043(6) . . . .
F15 F Uiso 0.8226(8) 0.6064(6) 0.0230(8) 0.500 0.022(5) . . . .
C1 C Uiso 0.3353(3) 0.2149(3) -0.1311(4) 1.000 0.011(3) . . . .
C2 C Uiso 0.4251(3) 0.2136(3) -0.0904(4) 1.000 0.011(3) . . . .
C6 C Uiso 0.2116(4) 0.1910(4) -0.0958(5) 1.000 0.029(4) . . . .
C7 C Uiso 0.1756(4) 0.1546(4) -0.0149(5) 1.000 0.032(4) . . . .
C8 C Uiso 0.2000(3) 0.1880(4) 0.0950(5) 1.000 0.025(4) . . . .
C9 C Uiso 0.5419(3) 0.2450(3) -0.3823(5) 1.000 0.018(3) . . . .
C10 C Uiso 0.4907(3) 0.1790(3) -0.4380(5) 1.000 0.018(3) . . . .
O11 O Uiso 0.8262(3) 0.6136(3) 0.2716(4) 1.000 0.048(3) . . . .
C11 C Uiso 0.3729(3) 0.1004(3) -0.4290(4) 1.000 0.013(3) . . . .
C12 C Uiso 0.3094(3) 0.1353(3) -0.5231(4) 1.000 0.013(3) . . . .
O12 O Uiso 0.8222(3) 0.4795(2) 0.2545(3) 1.000 0.023(3) . . . .
C13 C Uiso 0.2548(3) 0.1984(3) -0.5002(5) 1.000 0.015(3) . . . .
O13 O Uiso 0.9364(2) 0.5462(3) 0.2309(3) 1.000 0.028(3) . . . .
C14 C Uiso 0.2498(3) 0.3332(3) -0.4617(5) 1.000 0.017(3) . . . .
C15 C Uiso 0.3013(3) 0.4006(3) -0.4188(5) 1.000 0.018(3) . . . .
C16 C Uiso 0.4150(3) 0.4430(3) -0.2680(5) 1.000 0.014(3) . . . .
C17 C Uiso 0.4791(3) 0.4428(3) -0.3300(5) 1.000 0.018(3) . . . .
C18 C Uiso 0.5353(3) 0.3755(3) -0.3219(5) 1.000 0.018(3) . . . .
C31 C Uiso 0.53740 0.19120 0.05130 0.49(2) 0.0190 . . . .
C32 C Uiso 0.53740 0.17360 0.05130 0.51(2) 0.0190 . . . .
C51 C Uiso 0.52960 0.11990 0.23110 0.470(10) 0.0190 . . . .
C52 C Uiso 0.52960 0.14210 0.23110 0.530(10) 0.0190 . . . .
C111 C Uiso 0.4103(3) 0.0357(3) -0.4735(4) 1.000 0.015(3) . . . .
C112 C Uiso 0.3358(3) 0.0711(3) -0.3418(5) 1.000 0.017(3) . . . .
C131 C Uiso 0.1830(4) 0.2060(3) -0.5979(5) 1.000 0.023(3) . . . .
C161 C Uiso 0.4506(3) 0.4257(3) -0.1486(5) 1.000 0.018(3) . . . .
C162 C Uiso 0.3799(4) 0.5209(3) -0.2786(5) 1.000 0.025(4) . . . .
C181 C Uiso 0.6057(4) 0.3986(4) -0.3658(5) 1.000 0.027(4) . . . .
F21 F Uiso 0.3373(4) 0.3341(4) 0.1057(5) 0.500 0.011(3) . . . .
F22 F Uiso 0.2851(7) 0.3513(6) 0.1411(8) 0.500 0.077(8) . . . .
F23 F Uiso 0.2856(3) 0.4103(4) 0.2400(10) 1.000 0.225(8) . . . .
F24 F Uiso 0.3531(5) 0.4520(4) 0.1820(6) 0.500 0.032(5) . . . .
F25 F Uiso 0.4004(5) 0.4360(4) 0.1575(6) 0.500 0.027(4) . . . .
C20 C Uiso 0.8070(4) 0.5552(5) 0.0806(7) 1.000 0.049(5) . . . .
O21 O Uiso 0.4717(4) 0.3153(3) 0.2576(7) 1.000 0.113(5) . . . .
O22 O Uiso 0.3635(3) 0.2742(3) 0.3230(3) 1.000 0.043(3) . . . .
O23 O Uiso 0.4338(3) 0.3885(3) 0.3912(3) 1.000 0.053(3) . . . .
C21 C Uiso 0.3438(7) 0.3855(5) 0.2009(8) 1.000 0.082(6) . . . .
C42 C Uiso 0.56580 0.16520 0.15390 0.540(10) 0.0190 . . . .
C41 C Uiso 0.56580 0.14220 0.15390 0.460(10) 0.0190 . . . .

loop_
_atom_type_symbol
_atom_type_description
_atom_type_scat_dispersion_real
_atom_type_scat_dispersion_imag
_atom_type_scat_source
C C 0.0033 0.0016 ' International Tables Vol C Tables 4.2.6.8 and 6.1.1.4'
Cu Cu 0.3201 1.2651 ' International Tables Vol C Tables 4.2.6.8 and 6.1.1.4'
F F 0.0171 0.0103 ' International Tables Vol C Tables 4.2.6.8 and 6.1.1.4'
Mn Mn 0.3368 0.7283 ' International Tables Vol C Tables 4.2.6.8 and 6.1.1.4'
N N 0.0061 0.0033 ' International Tables Vol C Tables 4.2.6.8 and 6.1.1.4'
O O 0.0106 0.0060 ' International Tables Vol C Tables 4.2.6.8 and 6.1.1.4'
S S 0.1246 0.1234 ' International Tables Vol C Tables 4.2.6.8 and 6.1.1.4'

loop_
_geom_angle_atom_site_label_1
_geom_angle_atom_site_label_2
_geom_angle_atom_site_label_3
_geom_angle
_geom_angle_site_symmetry_1
_geom_angle_site_symmetry_2
_geom_angle_site_symmetry_3
_geom_angle_publ_flag
N1 Cu N2 84.3(2) . . . yes
N1 Cu N3 173.8(2) . . . yes
N1 Cu N4 93.9(2) . . . yes
N2 Cu N3 94.2(2) . . . yes
N2 Cu N4 172.8(2) . . . yes
N3 Cu N4 88.4(2) . . . yes
O1 Mn O2 77.32(14) . . . yes
O1 Mn N5 170.33(15) . . . yes
O1 Mn N6 106.70(17) . . . yes
O1 Mn N7 88.08(17) . . . yes
O1 Mn N8 91.28(16) . . . yes
O2 Mn N5 97.25(15) . . . yes
O2 Mn N6 87.02(14) . . . yes
O2 Mn N7 108.76(16) . . . yes
O2 Mn N8 164.84(17) . . . yes
N5 Mn N6 80.74(19) . . . yes
N5 Mn N7 86.11(19) . . . yes
N5 Mn N8 95.37(17) . . . yes
N6 Mn N7 160.68(17) . . . yes
N6 Mn N8 86.74(17) . . . yes
N7 Mn N8 80.42(19) . . . yes
O13 S1 C20 102.3(3) . . . yes
O12 S1 C20 101.9(3) . . . yes
O11 S1 O12 114.7(3) . . . yes
O11 S1 O13 116.7(3) . . . yes
O11 S1 C20 104.5(3) . . . yes
O12 S1 O13 114.0(3) . . . yes
O23 S2 C21 104.1(4) . . . yes
O21 S2 O23 114.4(4) . . . yes
O22 S2 C21 102.2(4) . . . yes
O21 S2 O22 114.1(3) . . . yes
O21 S2 C21 104.3(5) . . . yes
O22 S2 O23 115.7(3) . . . yes
Mn O1 C1 113.8(3) . . . yes
Mn O2 C2 114.5(3) . . . yes
C1 N1 C6 116.6(5) . . . yes
Cu N1 C1 113.2(4) . . . yes
Cu N1 C6 130.2(4) . . . yes
Cu N2 C2 113.5(4) . . . yes
Cu N2 C32 126.7(2) . . . yes
Cu N2 C31 130.0(2) . . . yes
C2 N2 C32 119.8(4) . . . yes
C2 N2 C31 115.5(4) . . . yes
Cu N3 C51 124.3(3) . . . yes
Cu N3 C52 119.4(3) . . . yes
Cu N4 C8 119.3(4) . . . yes
Mn N5 C9 103.5(3) . . . yes
Mn N5 C18 115.5(3) . . . yes
C9 N5 C18 113.8(4) . . . yes
C10 N6 C11 115.0(4) . . . yes
Mn N6 C10 105.9(3) . . . yes
Mn N6 C11 118.8(4) . . . yes
Mn N7 C15 105.5(3) . . . yes
C15 N7 C16 116.3(5) . . . yes
Mn N7 C16 117.9(4) . . . yes
Mn N8 C14 104.1(3) . . . yes
C13 N8 C14 113.2(5) . . . yes
Mn N8 C13 113.0(3) . . . yes
F14 F11 C20 81.2(12) . . . yes
F15 F12 C20 58.0(13) . . . yes
F11 F14 C20 66.9(13) . . . yes
F12 F15 C20 94.4(15) . . . yes
O1 C1 C2 117.5(4) . . . yes
O1 C1 N1 128.3(5) . . . yes
N1 C1 C2 114.2(5) . . . yes
O2 C2 N2 128.7(5) . . . yes
O2 C2 C1 117.0(4) . . . yes
N2 C2 C1 114.4(5) . . . yes
N1 C6 C7 112.4(5) . . . yes
C6 C7 C8 114.2(6) . . . no
N4 C8 C7 112.5(5) . . . yes
N5 C9 C10 110.0(5) . . . yes
N6 C10 C9 109.9(5) . . . yes
N6 C11 C111 111.4(4) . . . yes
N6 C11 C112 106.4(4) . . . yes
C12 C11 C111 108.2(4) . . . no
C12 C11 C112 110.7(4) . . . no
C111 C11 C112 108.6(4) . . . no
N6 C11 C12 111.5(4) . . . yes
C11 C12 C13 120.1(4) . . . no
N8 C13 C12 110.6(4) . . . yes
N8 C13 C131 112.4(4) . . . yes
C12 C13 C131 109.0(5) . . . no
N8 C14 C15 109.9(5) . . . yes
N7 C15 C14 111.4(5) . . . yes
N7 C16 C17 111.4(5) . . . yes
N7 C16 C162 111.3(5) . . . yes
C17 C16 C161 110.7(5) . . . no
N7 C16 C161 107.5(4) . . . yes
C17 C16 C162 106.8(5) . . . no
C161 C16 C162 109.2(5) . . . no
C16 C17 C18 120.4(5) . . . no
N5 C18 C17 110.2(5) . . . yes
N5 C18 C181 112.2(5) . . . yes
C17 C18 C181 108.8(5) . . . no
F22 F21 C21 55.0(8) . . . yes
F21 F22 F23 128.4(10) . . . yes
F21 F22 C21 76.5(10) . . . yes
F23 F22 C21 52.0(7) . . . yes
F22 F23 C21 49.1(7) . . . yes
F25 F24 C21 86.9(9) . . . yes
F24 F25 C21 52.9(7) . . . yes
F13 C20 F15 96.5(8) . . . yes
F14 C20 F15 99.8(9) . . . yes
S1 C20 F11 114.2(7) . . . yes
S1 C20 F12 98.3(6) . . . yes
S1 C20 F13 110.9(6) . . . yes
S1 C20 F14 103.2(6) . . . yes
S1 C20 F15 122.6(8) . . . yes
F11 C20 F12 120.2(9) . . . yes
F11 C20 F13 93.8(7) . . . yes
F11 C20 F14 32.0(6) . . . yes
F11 C20 F15 113.1(10) . . . yes
F12 C20 F13 120.3(8) . . . yes
F12 C20 F14 94.6(9) . . . yes
F12 C20 F15 27.6(7) . . . yes
F13 C20 F14 125.2(8) . . . yes
S2 C21 F21 101.0(6) . . . yes
S2 C21 F22 119.0(8) . . . yes
S2 C21 F23 108.4(8) . . . yes
S2 C21 F24 122.6(9) . . . yes
S2 C21 F25 101.5(7) . . . yes
F21 C21 F22 48.5(7) . . . yes
F21 C21 F23 127.3(10) . . . yes
F21 C21 F24 114.7(8) . . . yes
F21 C21 F25 89.4(7) . . . yes
F22 C21 F23 78.9(10) . . . yes
F22 C21 F24 118.4(10) . . . yes
F22 C21 F25 124.1(9) . . . yes
F23 C21 F24 84.4(8) . . . yes
F23 C21 F25 124.5(8) . . . yes
F24 C21 F25 40.2(6) . . . yes

loop_
_geom_bond_atom_site_label_1
_geom_bond_atom_site_label_2
_geom_bond_distance
_geom_bond_site_symmetry_1
_geom_bond_site_symmetry_2
_geom_bond_publ_flag
Cu N1 1.939(5) . . yes
Cu N2 1.934(5) . . yes
Cu N3 2.019(5) . . yes
Cu N4 2.008(5) . . yes
Mn O1 2.167(4) . . yes
Mn O2 2.156(4) . . yes
Mn N5 2.267(5) . . yes
Mn N6 2.273(5) . . yes
Mn N7 2.281(5) . . yes
Mn N8 2.259(4) . . yes
S1 O12 1.439(4) . . yes
S1 O13 1.443(4) . . yes
S1 O11 1.431(6) . . yes
S1 C20 1.844(9) . . yes
S2 O23 1.439(5) . . yes
S2 C21 1.770(10) . . yes
S2 O21 1.396(8) . . yes
S2 O22 1.440(6) . . yes
O1 C1 1.286(6) . . yes
O2 C2 1.284(6) . . yes
N1 C1 1.307(7) . . yes
N1 C6 1.471(9) . . yes
N2 C31 1.467(5) . . yes
N2 C32 1.490(5) . . yes
N2 C2 1.300(6) . . yes
N3 C51 1.487(5) . . yes
N3 C52 1.461(5) . . yes
N4 C8 1.496(8) . . yes
N5 C9 1.470(8) . . yes
N5 C18 1.490(8) . . yes
N6 C10 1.486(8) . . yes
N6 C11 1.512(7) . . yes
N7 C16 1.483(8) . . yes
N7 C15 1.471(8) . . yes
N8 C14 1.470(8) . . yes
N8 C13 1.496(8) . . yes
F11 F14 0.768(14) . . yes
F11 C20 1.333(14) . . yes
F12 F15 0.684(16) . . yes
F12 C20 1.472(16) . . yes
F13 C20 1.321(10) . . yes
F14 C20 1.432(13) . . yes
F15 C20 1.252(14) . . yes
C1 C2 1.525(8) . . no
C6 C7 1.495(10) . . no
C7 C8 1.487(9) . . no
C9 C10 1.545(8) . . no
C11 C12 1.546(7) . . no
C11 C111 1.516(8) . . no
C11 C112 1.524(8) . . no
C12 C13 1.559(8) . . no
C13 C131 1.534(9) . . no
C14 C15 1.525(8) . . no
C16 C17 1.534(8) . . no
C16 C161 1.527(9) . . no
C16 C162 1.520(8) . . no
C17 C18 1.545(8) . . no
C18 C181 1.539(9) . . no
F21 F22 1.163(14) . . yes
F21 C21 1.510(12) . . yes
F22 F23 1.649(15) . . yes
F22 C21 1.271(16) . . yes
F23 C21 1.324(14) . . yes
F24 F25 1.001(12) . . yes
F24 C21 1.237(12) . . yes
F25 C21 1.549(14) . . yes

loop_
_geom_torsion_atom_site_label_1
_geom_torsion_atom_site_label_2
_geom_torsion_atom_site_label_3
_geom_torsion_atom_site_label_4
_geom_torsion
_geom_torsion_site_symmetry_1
_geom_torsion_site_symmetry_2
_geom_torsion_site_symmetry_3
_geom_torsion_site_symmetry_4
_geom_torsion_publ_flag
N2 Cu N1 C1 -5.7(4) . . . . no
N2 Cu N1 C6 176.6(6) . . . . no
N4 Cu N1 C1 167.4(4) . . . . no
N4 Cu N1 C6 -10.4(6) . . . . no
N1 Cu N2 C2 7.0(4) . . . . no
N1 Cu N2 C32 -170.6(4) . . . . no
N3 Cu N2 C2 -179.1(4) . . . . no
N3 Cu N2 C32 3.4(4) . . . . no
N2 Cu N3 C52 6.5(4) . . . . no
N4 Cu N3 C52 -166.8(4) . . . . no
N1 Cu N4 C8 -7.5(5) . . . . no
N3 Cu N4 C8 178.3(5) . . . . no
O2 Mn O1 C1 -0.4(3) . . . . no
N6 Mn O1 C1 82.5(4) . . . . no
N7 Mn O1 C1 -110.1(4) . . . . no
N8 Mn O1 C1 169.5(4) . . . . no
O1 Mn O2 C2 1.6(3) . . . . no
N5 Mn O2 C2 173.5(4) . . . . no
N6 Mn O2 C2 -106.3(4) . . . . no
N7 Mn O2 C2 85.1(4) . . . . no
O2 Mn N5 C9 64.1(3) . . . . no
O2 Mn N5 C18 -61.0(4) . . . . no
N6 Mn N5 C9 -21.7(3) . . . . no
N6 Mn N5 C18 -146.7(4) . . . . no
N7 Mn N5 C9 172.5(3) . . . . no
N7 Mn N5 C18 47.5(4) . . . . no
N8 Mn N5 C9 -107.5(3) . . . . no
N8 Mn N5 C18 127.5(4) . . . . no
O1 Mn N6 C10 177.0(3) . . . . no
O1 Mn N6 C11 45.9(4) . . . . no
O2 Mn N6 C10 -107.2(3) . . . . no
O2 Mn N6 C11 121.7(3) . . . . no
N5 Mn N6 C10 -9.3(3) . . . . no
N5 Mn N6 C11 -140.4(3) . . . . no
N8 Mn N6 C10 86.7(3) . . . . no
N8 Mn N6 C11 -44.5(3) . . . . no
O1 Mn N7 C15 -100.5(4) . . . . no
O1 Mn N7 C16 127.7(4) . . . . no
O2 Mn N7 C15 -176.4(3) . . . . no
O2 Mn N7 C16 51.7(4) . . . . no
N5 Mn N7 C15 87.2(4) . . . . no
N5 Mn N7 C16 -44.6(4) . . . . no
N8 Mn N7 C15 -8.9(4) . . . . no
N8 Mn N7 C16 -140.7(4) . . . . no
O1 Mn N8 C13 -56.6(4) . . . . no
O1 Mn N8 C14 66.6(3) . . . . no
N5 Mn N8 C13 130.4(4) . . . . no
N5 Mn N8 C14 -106.4(4) . . . . no
N6 Mn N8 C13 50.0(4) . . . . no
N6 Mn N8 C14 173.2(4) . . . . no
N7 Mn N8 C13 -144.5(4) . . . . no
N7 Mn N8 C14 -21.3(3) . . . . no
O13 S1 C20 F11 159.7(6) . . . . no
O11 S1 C20 F12 50.4(7) . . . . no
O12 S1 C20 F12 170.1(7) . . . . no
O13 S1 C20 F12 -71.8(7) . . . . no
O11 S1 C20 F13 177.4(5) . . . . no
O12 S1 C20 F13 -62.9(6) . . . . no
O13 S1 C20 F13 55.3(6) . . . . no
O11 S1 C20 F14 -46.4(7) . . . . no
O12 S1 C20 F14 73.4(7) . . . . no
O13 S1 C20 F14 -168.5(6) . . . . no
O11 S1 C20 F15 64.6(10) . . . . no
O12 S1 C20 F15 -175.7(9) . . . . no
O13 S1 C20 F15 -57.5(10) . . . . no
O12 S1 C20 F11 41.6(7) . . . . no
O11 S1 C20 F11 -78.2(7) . . . . no
O23 S2 C21 F25 75.9(6) . . . . no
O22 S2 C21 F25 -163.4(5) . . . . no
O22 S2 C21 F21 -71.8(7) . . . . no
O23 S2 C21 F21 167.5(6) . . . . no
O21 S2 C21 F22 95.7(10) . . . . no
O22 S2 C21 F22 -23.3(11) . . . . no
O23 S2 C21 F22 -144.1(9) . . . . no
O21 S2 C21 F23 -177.0(6) . . . . no
O22 S2 C21 F23 64.0(7) . . . . no
O23 S2 C21 F23 -56.8(7) . . . . no
O21 S2 C21 F24 -81.8(10) . . . . no
O22 S2 C21 F24 159.2(9) . . . . no
O23 S2 C21 F24 38.5(11) . . . . no
O21 S2 C21 F25 -44.4(6) . . . . no
O21 S2 C21 F21 47.3(7) . . . . no
Mn O1 C1 N1 -179.0(5) . . . . no
Mn O1 C1 C2 -0.7(6) . . . . no
Mn O2 C2 C1 -2.4(6) . . . . no
Mn O2 C2 N2 175.9(5) . . . . no
Cu N1 C1 O1 -178.1(4) . . . . no
Cu N1 C1 C2 3.5(6) . . . . no
C6 N1 C1 O1 0.0(9) . . . . no
C6 N1 C1 C2 -178.4(5) . . . . no
Cu N1 C6 C7 -10.8(8) . . . . no
C1 N1 C6 C7 171.6(6) . . . . no
C32 N2 C2 O2 -7.3(9) . . . . no
Cu N2 C2 C1 -6.8(6) . . . . no
C32 N2 C2 C1 171.0(4) . . . . no
Cu N2 C2 O2 174.9(5) . . . . no
Cu N4 C8 C7 46.5(7) . . . . no
C18 N5 C9 C10 175.9(5) . . . . no
Mn N5 C9 C10 49.8(5) . . . . no
Mn N5 C18 C17 -63.5(5) . . . . no
Mn N5 C18 C181 175.1(4) . . . . no
C9 N5 C18 C17 177.0(5) . . . . no
C9 N5 C18 C181 55.6(6) . . . . no
Mn N6 C10 C9 38.5(5) . . . . no
C11 N6 C10 C9 171.8(4) . . . . no
Mn N6 C11 C12 53.4(5) . . . . no
Mn N6 C11 C111 174.3(3) . . . . no
Mn N6 C11 C112 -67.5(5) . . . . no
C10 N6 C11 C12 -73.6(6) . . . . no
C10 N6 C11 C111 47.4(6) . . . . no
C10 N6 C11 C112 165.6(4) . . . . no
Mn N7 C15 C14 38.1(5) . . . . no
C16 N7 C15 C14 170.9(5) . . . . no
C15 N7 C16 C161 168.6(5) . . . . no
C15 N7 C16 C162 49.1(7) . . . . no
Mn N7 C16 C162 175.9(4) . . . . no
Mn N7 C16 C17 56.8(6) . . . . no
Mn N7 C16 C161 -64.7(5) . . . . no
C15 N7 C16 C17 -70.0(6) . . . . no
Mn N8 C13 C12 -67.6(5) . . . . no
C13 N8 C14 C15 171.7(5) . . . . no
C14 N8 C13 C12 174.4(4) . . . . no
C14 N8 C13 C131 52.4(6) . . . . no
Mn N8 C13 C131 170.4(4) . . . . no
Mn N8 C14 C15 48.6(5) . . . . no
F14 F11 C20 F13 -169.4(12) . . . . no
F14 F11 C20 F15 -70.7(14) . . . . no
F14 F11 C20 F12 -40.8(15) . . . . no
F14 F11 C20 S1 75.7(12) . . . . no
F15 F12 C20 F11 -82(2) . . . . no
F15 F12 C20 F13 33.2(19) . . . . no
F15 F12 C20 S1 153.5(17) . . . . no
F15 F12 C20 F14 -102.5(18) . . . . no
F11 F14 C20 F12 145.5(13) . . . . no
F11 F14 C20 F13 13.0(15) . . . . no
F11 F14 C20 S1 -114.8(12) . . . . no
F11 F14 C20 F15 118.2(13) . . . . no
F12 F15 C20 S1 -32(2) . . . . no
F12 F15 C20 F11 111.5(18) . . . . no
F12 F15 C20 F14 81.0(18) . . . . no
F12 F15 C20 F13 -151.6(17) . . . . no
N1 C1 C2 O2 -179.3(5) . . . . no
N1 C1 C2 N2 2.2(7) . . . . no
O1 C1 C2 O2 2.1(7) . . . . no
O1 C1 C2 N2 -176.4(5) . . . . no
N1 C6 C7 C8 55.2(8) . . . . no
C6 C7 C8 N4 -76.1(7) . . . . no
N5 C9 C10 N6 -63.4(6) . . . . no
N6 C11 C12 C13 -63.2(6) . . . . no
C111 C11 C12 C13 174.0(5) . . . . no
C112 C11 C12 C13 55.1(6) . . . . no
C11 C12 C13 N8 73.0(6) . . . . no
C11 C12 C13 C131 -162.9(5) . . . . no
N8 C14 C15 N7 -62.4(6) . . . . no
N7 C16 C17 C18 -67.3(7) . . . . no
C161 C16 C17 C18 52.3(7) . . . . no
C162 C16 C17 C18 171.0(5) . . . . no
C16 C17 C18 N5 71.5(7) . . . . no
C16 C17 C18 C181 -165.1(5) . . . . no
C21 F21 F22 F23 3.6(9) . . . . no
F22 F21 C21 F24 -107.0(12) . . . . no
F22 F21 C21 S2 119.2(9) . . . . no
F22 F21 C21 F23 -4.5(11) . . . . no
F22 F21 C21 F25 -139.2(9) . . . . no
F21 F22 F23 C21 -4.5(11) . . . . no
F21 F22 C21 S2 -78.6(9) . . . . no
F23 F22 C21 S2 105.1(10) . . . . no
F23 F22 C21 F21 -176.4(9) . . . . no
F21 F22 C21 F23 176.4(9) . . . . no
F21 F22 C21 F24 99.0(12) . . . . no
F23 F22 C21 F24 -77.4(11) . . . . no
F21 F22 C21 F25 52.1(11) . . . . no
F23 F22 C21 F25 -124.3(12) . . . . no
F22 F23 C21 S2 -117.1(9) . . . . no
F22 F23 C21 F21 3.4(8) . . . . no
F22 F23 C21 F24 120.4(9) . . . . no
F22 F23 C21 F25 123.9(12) . . . . no
F25 F24 C21 S2 67.2(10) . . . . no
F25 F24 C21 F21 -55.8(11) . . . . no
F25 F24 C21 F22 -110.3(12) . . . . no
F25 F24 C21 F23 175.5(9) . . . . no
F24 F25 C21 S2 -127.6(9) . . . . no
F24 F25 C21 F21 131.3(9) . . . . no
F24 F25 C21 F22 95.1(13) . . . . no
F24 F25 C21 F23 -5.4(11) . . . . no
